data_4061249
loop_
_publ_author_name
'Shin, Richard Y. C.'
'Tan, Geok Kheng'
'Koh, Lip Lin'
'Goh, Lai Yoong'
'Webster, Richard D.'

_publ_section_title
;
[(Ln)Ru{?3-(tpdt)}] Complexes as Dithiolate Donors to Group 10
Metal Centers. Synthetic, Single Crystal X-ray and Elecrtrochemical
Studies. {Ln = C6Me6 (HMB) and C5Me5 (Cp*); tpdt = S(CH2CH2)2S)2}.
;
_journal_issue 26
_journal_name_full Organometallics
_journal_page_first 6108
_journal_page_last 6115
_journal_paper_doi 10.1021/om049407t
_journal_volume 23
_journal_year 2004
_chemical_formula_sum 'C35 H56.5 F12 N3.5 O0.5 P2 Pt Ru2 S6'
_chemical_formula_weight 1413.87
_space_group_IT_number 14
_symmetry_cell_setting monoclinic
_symmetry_space_group_name_Hall '-P 2ybc'
_symmetry_space_group_name_H-M 'P 1 21/c 1'
_cell_angle_alpha 90.00
_cell_angle_beta 112.954(2)
_cell_angle_gamma 90.00
_cell_formula_units_Z 2
_cell_length_a 10.2783(12)
_cell_length_b 25.882(3)
_cell_length_c 10.1807(12)
_cell_measurement_temperature 223(2)
_cell_volume 2493.8(5)
_diffrn_ambient_temperature 223(2)
_exptl_crystal_density_diffrn 1.883
_cod_depositor_comments
;
The following automatic conversions were performed:
'_symmetry_cell_setting' value 'Monoclinic' changed to 'monoclinic'
according to '/home/saulius/struct/CIF-dictionaries/cif_core.dic'
dictionary named 'cif_core.dic' version 2.4.1 from 2010-06-29.

Automatic conversion script
Id: cif_fix_enum 1527 2010-12-29 10:47:43Z saulius 
;
_cod_original_sg_symbol_H-M 'P 21/c'
_cod_original_formula_sum 'C35 H56.50 F12 N3.50 O0.50 P2 Pt Ru2 S6'
_cod_database_code 4061249

loop_
_symmetry_equiv_pos_as_xyz
'x, y, z'
'-x, y+1/2, -z+1/2'
'-x, -y, -z'
'x, -y-1/2, z-1/2'

loop_
_atom_site_label
_atom_site_type_symbol
_atom_site_fract_x
_atom_site_fract_y
_atom_site_fract_z
_atom_site_U_iso_or_equiv
_atom_site_adp_type
_atom_site_occupancy
_atom_site_symmetry_multiplicity
_atom_site_calc_flag
_atom_site_refinement_flags
_atom_site_disorder_assembly
_atom_site_disorder_group
Pt1 Pt 0.5000 0.0000 0.5000 0.0148(2) Uani 1 2 d S . .
Ru1 Ru 0.44463(13) 0.10134(4) 0.55325(13) 0.0156(3) Uani 1 1 d . . .
S1 S 0.6657(4) 0.06083(14) 0.6331(4) 0.0171(8) Uani 1 1 d . . .
S2 S 0.3668(4) 0.06035(15) 0.3313(4) 0.0181(8) Uani 1 1 d . . .
S3 S 0.5432(4) 0.16356(14) 0.4529(4) 0.0220(9) Uani 1 1 d . . .
C1 C 0.7622(16) 0.0911(6) 0.5357(17) 0.023(4) Uani 1 1 d . . .
H1A H 0.8638 0.0859 0.5882 0.028 Uiso 1 1 calc R . .
H1B H 0.7350 0.0747 0.4420 0.028 Uiso 1 1 calc R . .
C2 C 0.7313(17) 0.1479(7) 0.5167(17) 0.028(4) Uani 1 1 d . . .
H2A H 0.7688 0.1615 0.4487 0.034 Uiso 1 1 calc R . .
H2B H 0.7809 0.1653 0.6082 0.034 Uiso 1 1 calc R . .
C3 C 0.4639(17) 0.0906(6) 0.2341(18) 0.023(4) Uani 1 1 d . . .
H3A H 0.5580 0.0750 0.2641 0.027 Uiso 1 1 calc R . .
H3B H 0.4137 0.0845 0.1316 0.027 Uiso 1 1 calc R . .
C4 C 0.4784(18) 0.1480(7) 0.2626(18) 0.029(4) Uani 1 1 d . . .
H4A H 0.3861 0.1644 0.2133 0.034 Uiso 1 1 calc R . .
H4B H 0.5436 0.1623 0.2230 0.034 Uiso 1 1 calc R . .
C5 C 0.4474(16) 0.1359(6) 0.7551(16) 0.020(3) Uani 1 1 d . . .
C6 C 0.3869(17) 0.0852(6) 0.7361(17) 0.023(4) Uani 1 1 d U . .
C7 C 0.2644(17) 0.0850(6) 0.6100(18) 0.025(4) Uani 1 1 d U . .
C8 C 0.2452(16) 0.1356(7) 0.5505(17) 0.024(4) Uani 1 1 d . . .
C9 C 0.3588(17) 0.1673(6) 0.6399(18) 0.026(4) Uani 1 1 d . . .
C10 C 0.5735(19) 0.1538(9) 0.882(2) 0.048(6) Uani 1 1 d . . .
H10A H 0.5426 0.1671 0.9541 0.072 Uiso 1 1 calc R . .
H10B H 0.6220 0.1808 0.8529 0.072 Uiso 1 1 calc R . .
H10C H 0.6373 0.1249 0.9209 0.072 Uiso 1 1 calc R . .
C11 C 0.443(2) 0.0427(7) 0.8438(19) 0.040(5) Uani 1 1 d . . .
H11A H 0.4004 0.0448 0.9131 0.059 Uiso 1 1 calc R . .
H11B H 0.5451 0.0463 0.8921 0.059 Uiso 1 1 calc R . .
H11C H 0.4215 0.0095 0.7959 0.059 Uiso 1 1 calc R . .
C12 C 0.1577(18) 0.0427(7) 0.556(2) 0.041(5) Uani 1 1 d . . .
H12A H 0.0899 0.0455 0.6006 0.061 Uiso 1 1 calc R . .
H12B H 0.2049 0.0095 0.5793 0.061 Uiso 1 1 calc R . .
H12C H 0.1089 0.0458 0.4535 0.061 Uiso 1 1 calc R . .
C13 C 0.1189(17) 0.1531(7) 0.421(2) 0.033(4) Uani 1 1 d . . .
H13A H 0.0468 0.1666 0.4510 0.050 Uiso 1 1 calc R . .
H13B H 0.0810 0.1240 0.3574 0.050 Uiso 1 1 calc R . .
H13C H 0.1479 0.1799 0.3715 0.050 Uiso 1 1 calc R . .
C14 C 0.371(2) 0.2220(6) 0.623(2) 0.036(5) Uani 1 1 d . . .
H14A H 0.3218 0.2404 0.6728 0.054 Uiso 1 1 calc R . .
H14B H 0.3292 0.2308 0.5223 0.054 Uiso 1 1 calc R . .
H14C H 0.4699 0.2318 0.6619 0.054 Uiso 1 1 calc R . .
N1S N 0.787(2) 0.0839(7) 0.214(2) 0.034(5) Uiso 0.75 1 d PD A 1
C1S C 0.8438(19) 0.0653(7) 0.1540(19) 0.015(4) Uiso 0.75 1 d PD A 1
C2S C 0.916(3) 0.0392(9) 0.071(3) 0.041(6) Uiso 0.75 1 d PD A 1
H2S1 H 0.9975 0.0205 0.1352 0.061 Uiso 0.75 1 calc PR A 1
H2S2 H 0.9458 0.0648 0.0189 0.061 Uiso 0.75 1 calc PR A 1
H2S3 H 0.8508 0.0152 0.0038 0.061 Uiso 0.75 1 calc PR A 1
O1S O 1.0000 0.0000 0.0000 0.036(8) Uiso 0.50 2 d SP B 2
N2S N 0.7394(18) 0.2305(6) 0.2419(19) 0.046(4) Uani 1 1 d U . .
C3S C 0.8124(18) 0.2276(6) 0.1814(18) 0.024(4) Uani 1 1 d U . .
C4S C 0.906(2) 0.2262(6) 0.103(2) 0.037(4) Uani 1 1 d U . .
H4S1 H 0.8493 0.2255 0.0017 0.055 Uiso 1 1 calc R . .
H4S2 H 0.9644 0.1955 0.1303 0.055 Uiso 1 1 calc R . .
H4S3 H 0.9655 0.2567 0.1267 0.055 Uiso 1 1 calc R . .
P1 P 0.1032(5) 0.14675(18) -0.1052(5) 0.0285(10) Uani 1 1 d . . .
F1 F 0.0660(11) 0.1538(5) -0.2691(11) 0.049(3) Uani 1 1 d . . .
F2 F 0.0808(12) 0.2056(4) -0.0906(13) 0.049(3) Uani 1 1 d . . .
F3 F 0.1402(12) 0.1390(5) 0.0605(12) 0.055(3) Uani 1 1 d . . .
F4 F 0.1298(16) 0.0887(4) -0.1190(17) 0.074(4) Uani 1 1 d . . .
F5 F 0.2650(11) 0.1569(5) -0.0719(12) 0.050(3) Uani 1 1 d . . .
F6 F -0.0599(11) 0.1371(5) -0.1389(12) 0.048(3) Uani 1 1 d . . .

loop_
_atom_site_aniso_label
_atom_site_aniso_U_11
_atom_site_aniso_U_22
_atom_site_aniso_U_33
_atom_site_aniso_U_23
_atom_site_aniso_U_13
_atom_site_aniso_U_12
Pt1 0.0150(4) 0.0117(4) 0.0172(4) -0.0005(4) 0.0056(3) -0.0003(4)
Ru1 0.0159(6) 0.0110(6) 0.0180(7) -0.0012(5) 0.0048(5) -0.0004(5)
S1 0.0143(18) 0.0167(19) 0.021(2) -0.0021(16) 0.0073(16) -0.0003(15)
S2 0.019(2) 0.019(2) 0.018(2) 0.0016(16) 0.0078(17) 0.0023(16)
S3 0.023(2) 0.0163(19) 0.025(2) 0.0013(17) 0.0069(17) -0.0009(16)
C1 0.014(8) 0.029(9) 0.023(9) 0.003(7) 0.004(7) -0.005(7)
C2 0.028(9) 0.039(10) 0.014(9) -0.006(8) 0.004(8) -0.006(8)
C3 0.026(9) 0.021(9) 0.026(9) 0.002(7) 0.015(8) -0.007(7)
C4 0.027(9) 0.032(10) 0.028(10) 0.000(8) 0.011(8) -0.004(8)
C5 0.020(8) 0.026(9) 0.015(8) -0.004(7) 0.008(7) 0.005(7)
C6 0.029(7) 0.022(7) 0.028(7) -0.010(6) 0.023(6) -0.003(6)
C7 0.030(7) 0.019(7) 0.029(7) 0.001(6) 0.017(6) 0.009(6)
C8 0.014(8) 0.039(10) 0.021(9) 0.008(7) 0.008(7) 0.011(7)
C9 0.025(9) 0.026(9) 0.032(10) -0.007(8) 0.019(8) 0.000(7)
C10 0.024(10) 0.081(16) 0.034(11) -0.030(11) 0.006(9) -0.002(10)
C11 0.065(14) 0.037(11) 0.031(11) 0.005(8) 0.033(10) 0.014(10)
C12 0.021(9) 0.029(10) 0.073(15) -0.006(10) 0.020(10) -0.004(8)
C13 0.020(9) 0.026(9) 0.049(12) 0.012(9) 0.007(9) 0.010(7)
C14 0.034(10) 0.022(9) 0.057(13) -0.007(9) 0.023(10) -0.006(8)
N2S 0.048(8) 0.040(7) 0.047(8) 0.007(6) 0.016(7) -0.004(6)
C3S 0.029(7) 0.014(6) 0.028(7) 0.007(6) 0.008(6) -0.005(6)
C4S 0.045(8) 0.019(7) 0.041(8) -0.002(6) 0.011(7) 0.000(6)
P1 0.025(2) 0.030(2) 0.030(3) -0.002(2) 0.010(2) 0.001(2)
F1 0.041(6) 0.076(8) 0.027(6) -0.008(6) 0.010(5) -0.002(6)
F2 0.060(7) 0.018(5) 0.066(8) -0.003(5) 0.021(6) 0.004(5)
F3 0.038(7) 0.099(10) 0.032(6) 0.021(6) 0.018(6) 0.018(6)
F4 0.101(11) 0.020(6) 0.111(12) 0.000(7) 0.054(10) 0.012(6)
F5 0.025(6) 0.080(9) 0.044(7) -0.006(6) 0.012(5) 0.001(6)
F6 0.023(6) 0.073(8) 0.045(7) -0.013(6) 0.010(5) -0.019(5)

loop_
_geom_bond_atom_site_label_1
_geom_bond_atom_site_label_2
_geom_bond_distance
_geom_bond_site_symmetry_2
_geom_bond_publ_flag
Pt1 S1 2.327(4) 3_656 ?
Pt1 S1 2.327(4) . ?
Pt1 S2 2.330(4) . ?
Pt1 S2 2.330(4) 3_656 ?
Pt1 Ru1 2.7818(12) 3_656 ?
Pt1 Ru1 2.7818(12) . ?
Ru1 C7 2.186(16) . ?
Ru1 C6 2.204(15) . ?
Ru1 C8 2.224(15) . ?
Ru1 C5 2.231(15) . ?
Ru1 C9 2.252(15) . ?
Ru1 S2 2.337(4) . ?
Ru1 S3 2.339(4) . ?
Ru1 S1 2.342(4) . ?
S1 C1 1.829(16) . ?
S2 C3 1.833(15) . ?
S3 C2 1.829(17) . ?
S3 C4 1.832(17) . ?
C1 C2 1.50(2) . ?
C3 C4 1.51(2) . ?
C5 C9 1.42(2) . ?
C5 C6 1.43(2) . ?
C5 C10 1.50(2) . ?
C6 C7 1.40(2) . ?
C6 C11 1.50(2) . ?
C7 C8 1.43(2) . ?
C7 C12 1.49(2) . ?
C8 C9 1.43(2) . ?
C8 C13 1.51(2) . ?
C9 C14 1.44(2) . ?
N1S C1S 1.110(16) . ?
C1S C2S 1.487(10) . ?
N2S C3S 1.14(2) . ?
C3S C4S 1.47(3) . ?
P1 F4 1.544(12) . ?
P1 F2 1.557(10) . ?
P1 F1 1.571(12) . ?
P1 F5 1.585(11) . ?
P1 F3 1.590(12) . ?
P1 F6 1.594(11) . ?
